data_7104005
loop_
_publ_author_name
'Ivan Bernal'
'Manas K. Saha'

_publ_section_title
;
An unprecedented trans-Oriented product fro the
Cleavage of a Dipeptide
;
_journal_name_full 'Chemical communications (Cambridge, England)'
_journal_paper_doi 10.1039/b212587k
_journal_year 2003
_chemical_compound_source 'synthesis as described'
_chemical_formula_sum 'C14 H36 Cl3 Co N6 O16'
_chemical_formula_weight 709.77
_space_group_IT_number 33
_symmetry_cell_setting orthorhombic
_symmetry_Int_Tables_number 33
_symmetry_space_group_name_Hall 'P 2c -2ab'
_symmetry_space_group_name_H-M 'P b n 21'
_atom_sites_solution_hydrogens geom
_atom_sites_solution_primary direct
_atom_sites_solution_secondary difmap
_audit_creation_date 2002-05-22T18:30:50-00:00
_audit_creation_method 'WinGX routine CIF_UPDATE'
_cell_angle_alpha 90
_cell_angle_beta 90
_cell_angle_gamma 90
_cell_formula_units_Z 4
_cell_length_a 11.696
_cell_length_b 14.532
_cell_length_c 16.561
_cell_measurement_reflns_used 0
_cell_measurement_temperature 293(2)
_cell_measurement_theta_max 0
_cell_measurement_theta_min 0
_cell_measurement_wavelength 0.71073
_cell_volume 2815
_computing_cell_refinement 'CAD4 Express (Enraf Nonius, 1994)'
_computing_data_collection 'CAD4 Express (Enraf Nonius, 1994)'
_computing_data_reduction 'XCAD4 (Harms & Wocadlo, 1995)'
_computing_molecular_graphics 'Ortep-3 for Windows (Farrugia, 1997)'
_computing_publication_material 'WinGX publication routines (Farrugia, 1999)'
_computing_structure_refinement 'SHELXL-97 (Sheldrick, 1997)'
_computing_structure_solution 'SHELXS-97 (Sheldrick, 1997)'
_diffrn_ambient_temperature 293(2)
_diffrn_measured_fraction_theta_full 1
_diffrn_measured_fraction_theta_max 1
_diffrn_radiation_monochromator graphite
_diffrn_radiation_probe x-ray
_diffrn_radiation_type MoK\a
_diffrn_radiation_wavelength 0.71073
_diffrn_reflns_av_unetI/netI 0.0364
_diffrn_reflns_limit_h_max 14
_diffrn_reflns_limit_h_min -2
_diffrn_reflns_limit_k_max 17
_diffrn_reflns_limit_k_min -4
_diffrn_reflns_limit_l_max 20
_diffrn_reflns_limit_l_min -4
_diffrn_reflns_number 4775
_diffrn_reflns_theta_full 25.95
_diffrn_reflns_theta_max 25.95
_diffrn_reflns_theta_min 2.13
_exptl_absorpt_coefficient_mu 0.975
_exptl_absorpt_correction_type none
_exptl_crystal_colour orange
_exptl_crystal_density_diffrn 1.675
_exptl_crystal_density_method 'not measured'
_exptl_crystal_description prism
_exptl_crystal_F_000 1472
_exptl_crystal_size_max 0.4
_exptl_crystal_size_mid 0.3
_exptl_crystal_size_min 0.3
_refine_diff_density_max 0.333
_refine_diff_density_min -0.515
_refine_diff_density_rms 0.076
_refine_ls_abs_structure_details 'Flack H D (1983), Acta Cryst. A39, 876-881'
_refine_ls_abs_structure_Flack 0.48(8)
_refine_ls_extinction_method none
_refine_ls_goodness_of_fit_ref 1.015
_refine_ls_hydrogen_treatment mixed
_refine_ls_matrix_type full
_refine_ls_number_parameters 352
_refine_ls_number_reflns 3327
_refine_ls_number_restraints 1
_refine_ls_restrained_S_all 1.014
_refine_ls_R_factor_all 0.0796
_refine_ls_R_factor_gt 0.0337
_refine_ls_shift/su_max 0.674
_refine_ls_shift/su_mean 0.118
_refine_ls_structure_factor_coef Fsqd
_refine_ls_weighting_details 'calc w=1/[\s^2^(Fo^2^)+(0.0530P)^2^+1.8847P] where P=(Fo^2^+2Fc^2^)/3'
_refine_ls_weighting_scheme calc
_refine_ls_wR_factor_gt 0.0838
_refine_ls_wR_factor_ref 0.1014
_reflns_number_gt 2149
_reflns_number_total 3327
_reflns_threshold_expression >2sigma(I)
_cod_data_source_file b212587k.txt
_cod_data_source_block pbn21
_cod_database_code 7104005

loop_
_symmetry_equiv_pos_as_xyz
'x, y, z'
'-x, -y, z+1/2'
'-x+1/2, y+1/2, z'
'x+1/2, -y+1/2, z+1/2'

loop_
_atom_site_label
_atom_site_type_symbol
_atom_site_fract_x
_atom_site_fract_y
_atom_site_fract_z
_atom_site_U_iso_or_equiv
_atom_site_adp_type
_atom_site_occupancy
_atom_site_symmetry_multiplicity
_atom_site_calc_flag
_atom_site_refinement_flags
_atom_site_disorder_assembly
_atom_site_disorder_group
C1 C 1.1109(10) 0.0590(7) 0.8232(8) 0.039(3) Uani 1 1 d . . .
H1A H 1.1758 0.0269 0.8001 0.046 Uiso 1 1 calc R . .
H1B H 1.1075 0.0442 0.8802 0.046 Uiso 1 1 calc R . .
C2 C 1.0055(11) 0.0274(9) 0.7836(9) 0.044(4) Uani 1 1 d . . .
H2A H 1.0045 -0.0393 0.7828 0.052 Uiso 1 1 calc R . .
H2B H 1.0048 0.0488 0.7282 0.052 Uiso 1 1 calc R . .
C3 C 0.8993(11) 0.0620(7) 0.8262(9) 0.044(3) Uani 1 1 d . . .
H3A H 0.8329 0.0297 0.8055 0.052 Uiso 1 1 calc R . .
H3B H 0.9053 0.0491 0.8835 0.052 Uiso 1 1 calc R . .
C4 C 0.7756(8) 0.2000(7) 0.8481(8) 0.036(3) Uani 1 1 d . . .
H4C H 0.7695 0.183 0.9045 0.043 Uiso 1 1 calc R . .
H4D H 0.7109 0.1742 0.8193 0.043 Uiso 1 1 calc R . .
C5 C 0.7774(9) 0.3026(7) 0.8393(8) 0.037(3) Uani 1 1 d . . .
H5A H 0.7751 0.3198 0.7828 0.045 Uiso 1 1 calc R . .
H5B H 0.7121 0.3297 0.8664 0.045 Uiso 1 1 calc R . .
C6 C 0.8960(10) 0.4322(7) 0.8648(8) 0.038(3) Uani 1 1 d . . .
H6A H 0.8272 0.4625 0.8839 0.046 Uiso 1 1 calc R . .
H6B H 0.9036 0.4448 0.8076 0.046 Uiso 1 1 calc R . .
C7 C 0.9962(11) 0.4705(8) 0.9081(10) 0.051(4) Uani 1 1 d . . .
H7A H 0.9922 0.4523 0.9643 0.061 Uiso 1 1 calc R . .
H7B H 0.9927 0.5371 0.906 0.061 Uiso 1 1 calc R . .
C8 C 1.1127(11) 0.4383(8) 0.8726(8) 0.049(4) Uani 1 1 d . . .
H8A H 1.1177 0.4578 0.8167 0.059 Uiso 1 1 calc R . .
H8B H 1.1742 0.4679 0.902 0.059 Uiso 1 1 calc R . .
C9 C 1.0796(8) 0.3242(8) 0.6905(7) 0.029(3) Uani 1 1 d . . .
C10 C 1.0516(11) 0.3721(9) 0.6123(9) 0.043(3) Uani 1 1 d . . .
H10A H 1.0955 0.3443 0.569 0.052 Uiso 1 1 calc R . .
H10B H 1.074 0.4362 0.6162 0.052 Uiso 1 1 calc R . .
C11 C 0.9225(9) 0.3666(9) 0.5912(8) 0.044(4) Uani 1 1 d . . .
H11A H 0.8768 0.3747 0.6395 0.053 Uiso 1 1 calc R . .
H11B H 0.9025 0.4147 0.5531 0.053 Uiso 1 1 calc R . .
C12 C 1.0846(12) 0.1764(9) 0.9979(7) 0.039(3) Uani 1 1 d . . .
C13 C 1.0475(11) 0.1245(9) 1.0735(9) 0.046(4) Uani 1 1 d . . .
H13A H 1.0601 0.0595 1.0634 0.055 Uiso 1 1 calc R . .
H13B H 1.0992 0.1421 1.1166 0.055 Uiso 1 1 calc R . .
C14 C 0.9297(11) 0.1343(8) 1.1050(9) 0.048(4) Uani 1 1 d . . .
H14A H 0.9202 0.0916 1.1494 0.058 Uiso 1 1 calc R . .
H14B H 0.877 0.1158 1.0627 0.058 Uiso 1 1 calc R . .
N1 N 1.1273(7) 0.1599(7) 0.8134(7) 0.037(3) Uani 1 1 d . . .
H1C H 1.1413 0.1699 0.7607 0.044 Uiso 1 1 calc R . .
H1D H 1.1916 0.1747 0.8402 0.044 Uiso 1 1 calc R . .
N2 N 0.8839(7) 0.1651(6) 0.8137(6) 0.030(2) Uani 1 1 d . . .
H2 H 0.8769 0.1726 0.7594 0.036 Uiso 1 1 calc R . .
N3 N 0.8849(7) 0.3345(5) 0.8768(6) 0.025(2) Uani 1 1 d . . .
H3 H 0.875 0.3268 0.9308 0.03 Uiso 1 1 calc R . .
N4 N 1.1284(7) 0.3378(7) 0.8765(7) 0.034(3) Uani 1 1 d . . .
H4A H 1.1483 0.3246 0.9277 0.04 Uiso 1 1 calc R . .
H4B H 1.1896 0.3246 0.8457 0.04 Uiso 1 1 calc R . .
N5 N 0.9003(9) 0.2759(8) 0.5555(8) 0.054(3) Uani 1 1 d . . .
H5C H 0.8284 0.2735 0.538 0.081 Uiso 1 1 calc R . .
H5D H 0.9113 0.2325 0.5926 0.081 Uiso 1 1 calc R . .
H5E H 0.9477 0.2667 0.5143 0.081 Uiso 1 1 calc R . .
N6 N 0.8957(9) 0.2268(7) 1.1333(9) 0.051(3) Uani 1 1 d . . .
H6A' H 0.8216 0.2267 1.1457 0.077 Uiso 1 1 calc R . .
H6B' H 0.9087 0.2678 1.0945 0.077 Uiso 1 1 calc R . .
H6C H 0.9363 0.2415 1.1769 0.077 Uiso 1 1 calc R . .
O1 O 1.1866(6) 0.3131(6) 0.7086(5) 0.039(2) Uani 1 1 d . . .
O2 O 0.9990(6) 0.2995(6) 0.7370(5) 0.028(2) Uani 1 1 d . . .
O3 O 0.9977(6) 0.2014(6) 0.9531(5) 0.030(2) Uani 1 1 d . . .
O4 O 1.1815(7) 0.1879(7) 0.9832(6) 0.053(3) Uani 1 1 d . . .
O5 O 1.2436(10) 0.0845(9) 0.6393(5) 0.097(3) Uani 1 1 d . . .
O7 O 1.1760(15) 0.0418(9) 0.5058(8) 0.164(7) Uani 1 1 d . . .
O8 O 1.0795(10) 0.1351(10) 0.5999(8) 0.121(5) Uani 1 1 d . . .
O9 O 1.0245(8) 0.2799(8) 0.4124(7) 0.076(3) Uani 1 1 d . . .
O10 O 1.0237(8) 0.2102(6) 0.2864(6) 0.053(2) Uani 1 1 d . . .
O11 O 0.8812(9) 0.3199(7) 0.3137(7) 0.094(4) Uani 1 1 d . . .
O12 O 0.8845(9) 0.1775(7) 0.3733(10) 0.114(5) Uani 1 1 d . . .
O13 O 1.2359(10) 0.3124(6) 0.1608(5) 0.101(4) Uani 1 1 d . . .
O14 O 1.1893(15) 0.4626(8) 0.1783(8) 0.156(7) Uani 1 1 d . . .
O15 O 1.2475(12) 0.4169(10) 0.0637(9) 0.156(6) Uani 1 1 d . . .
O16 O 1.0735(8) 0.3737(9) 0.1074(10) 0.131(6) Uani 1 1 d . . .
O024 O 1.2365(7) 0.1921(6) 0.5299(6) 0.068(3) Uiso 1 1 d . . .
Cl1 Cl 1.1864(3) 0.1087(3) 0.56576(18) 0.0554(11) Uani 1 1 d . . .
Cl2 Cl 0.95311(8) 0.2496(3) 0.3465(4) 0.0477(3) Uani 1 1 d . . .
Cl3 Cl 1.1851(3) 0.3904(3) 0.12734(19) 0.0517(10) Uiso 1 1 d . . .
Co Co 1.00883(4) 0.24997(13) 0.8466(2) 0.02349(15) Uani 1 1 d . . .

loop_
_atom_site_aniso_label
_atom_site_aniso_U_11
_atom_site_aniso_U_22
_atom_site_aniso_U_33
_atom_site_aniso_U_23
_atom_site_aniso_U_13
_atom_site_aniso_U_12
C1 0.040(6) 0.028(6) 0.048(8) 0.005(6) 0.007(6) 0.008(5)
C2 0.058(7) 0.038(7) 0.035(8) -0.002(6) 0.007(6) 0.021(6)
C3 0.047(7) 0.023(6) 0.061(9) 0.006(6) 0.005(7) -0.007(5)
C4 0.006(4) 0.066(8) 0.036(6) 0.006(7) -0.004(4) 0.003(4)
C5 0.033(6) 0.040(7) 0.038(6) -0.006(6) -0.012(5) 0.013(5)
C6 0.034(6) 0.046(7) 0.036(8) 0.002(7) 0.002(6) 0.012(5)
C7 0.059(7) 0.031(7) 0.062(10) -0.001(7) 0.002(6) 0.014(6)
C8 0.052(8) 0.064(9) 0.033(7) 0.009(7) -0.010(6) -0.034(7)
C9 0.012(4) 0.047(7) 0.029(6) -0.009(5) 0.004(4) 0.003(5)
C10 0.049(7) 0.052(8) 0.028(6) 0.012(6) -0.009(5) -0.003(6)
C11 0.027(5) 0.069(9) 0.036(7) 0.021(7) -0.008(5) -0.002(5)
C12 0.056(8) 0.040(7) 0.022(6) 0.008(5) 0.005(5) 0.022(6)
C13 0.043(7) 0.067(9) 0.027(5) 0.012(6) -0.008(5) 0.027(6)
C14 0.065(8) 0.050(8) 0.030(6) 0.000(6) -0.005(6) -0.013(6)
N1 0.022(5) 0.049(6) 0.040(6) -0.007(5) 0.005(4) 0.017(5)
N2 0.012(4) 0.054(6) 0.025(5) -0.003(5) -0.005(4) -0.009(4)
N3 0.028(5) 0.023(5) 0.026(5) 0.003(4) -0.007(4) -0.001(4)
N4 0.021(5) 0.050(6) 0.029(6) 0.011(5) -0.002(4) 0.002(5)
N5 0.042(7) 0.083(9) 0.038(6) 0.013(7) -0.018(5) -0.016(7)
N6 0.030(6) 0.083(8) 0.042(6) 0.001(7) 0.000(5) 0.006(6)
O1 0.028(4) 0.064(6) 0.025(4) 0.014(5) 0.005(3) -0.007(4)
O2 0.011(4) 0.044(5) 0.029(5) 0.013(4) -0.002(3) 0.001(4)
O3 0.027(4) 0.042(5) 0.020(4) 0.000(4) -0.004(4) 0.007(4)
O4 0.015(4) 0.094(8) 0.051(5) -0.002(6) 0.001(4) 0.002(4)
O5 0.113(7) 0.134(8) 0.043(4) 0.033(5) -0.005(5) -0.020(7)
O7 0.296(17) 0.114(9) 0.083(8) -0.045(8) 0.016(10) -0.130(10)
O8 0.111(9) 0.133(9) 0.120(9) -0.004(8) 0.073(7) -0.005(7)
O9 0.026(4) 0.153(9) 0.050(6) -0.009(6) -0.007(4) -0.009(5)
O10 0.045(5) 0.064(4) 0.050(5) -0.027(4) -0.003(4) 0.010(4)
O11 0.064(6) 0.132(9) 0.086(6) -0.020(7) -0.022(6) 0.055(6)
O12 0.055(6) 0.081(7) 0.206(15) -0.011(9) 0.031(8) -0.022(6)
O13 0.167(8) 0.099(5) 0.038(3) -0.002(3) -0.022(4) 0.102(5)
O14 0.303(18) 0.077(7) 0.086(8) -0.034(6) -0.107(10) 0.043(8)
O15 0.146(10) 0.139(10) 0.182(13) 0.034(10) 0.068(11) -0.051(9)
O16 0.037(4) 0.148(10) 0.209(15) 0.078(11) -0.013(7) -0.005(5)
Cl1 0.0656(16) 0.0635(16) 0.0370(11) -0.0047(9) 0.0199(9) -0.0234(11)
Cl2 0.0216(5) 0.0702(7) 0.0514(7) -0.0135(7) 0.001(2) -0.003(2)
Co 0.0139(2) 0.0342(3) 0.0224(3) 0.0026(2) -0.0047(9) 0.0011(9)

loop_
_atom_type_symbol
_atom_type_description
_atom_type_scat_dispersion_real
_atom_type_scat_dispersion_imag
_atom_type_scat_source
C C 0.0033 0.0016 'International Tables Vol C Tables 4.2.6.8 and 6.1.1.4'
H H 0 0 'International Tables Vol C Tables 4.2.6.8 and 6.1.1.4'
N N 0.0061 0.0033 'International Tables Vol C Tables 4.2.6.8 and 6.1.1.4'
O O 0.0106 0.006 'International Tables Vol C Tables 4.2.6.8 and 6.1.1.4'
Cl Cl 0.1484 0.1585 'International Tables Vol C Tables 4.2.6.8 and 6.1.1.4'
Co Co 0.3494 0.9721 'International Tables Vol C Tables 4.2.6.8 and 6.1.1.4'

loop_
_geom_angle_atom_site_label_1
_geom_angle_atom_site_label_2
_geom_angle_atom_site_label_3
_geom_angle
_geom_angle_site_symmetry_1
_geom_angle_site_symmetry_3
_geom_angle_publ_flag
C2 C1 N1 111.5(11) . . ?
C1 C2 C3 112.1(13) . . ?
N2 C3 C2 111.1(11) . . ?
N2 C4 C5 107.0(10) . . ?
N3 C5 C4 106.5(9) . . ?
N3 C6 C7 112.0(11) . . ?
C6 C7 C8 113.4(13) . . ?
N4 C8 C7 113.0(11) . . ?
O2 C9 O1 122.8(11) . . ?
O2 C9 C10 119.4(9) . . ?
O1 C9 C10 117.8(10) . . ?
C9 C10 C11 112.4(10) . . ?
N5 C11 C10 108.0(10) . . ?
O4 C12 O3 126.4(12) . . ?
O4 C12 C13 121.1(12) . . ?
O3 C12 C13 112.4(11) . . ?
C14 C13 C12 120.4(11) . . ?
C13 C14 N6 116.8(10) . . ?
C1 N1 Co 122.0(7) . . ?
C4 N2 C3 112.7(9) . . ?
C4 N2 Co 108.1(7) . . ?
C3 N2 Co 119.1(7) . . ?
C6 N3 C5 109.2(8) . . ?
C6 N3 Co 121.0(7) . . ?
C5 N3 Co 109.0(6) . . ?
C8 N4 Co 123.1(7) . . ?
C9 O2 Co 128.6(7) . . ?
C12 O3 Co 125.0(8) . . ?
O7 Cl1 O8 113.2(10) . . ?
O7 Cl1 O5 118.4(9) . . ?
O8 Cl1 O5 97.9(8) . . ?
O7 Cl1 O024 108.8(7) . . ?
O8 Cl1 O024 106.7(7) . . ?
O5 Cl1 O024 111.0(6) . . ?
O12 Cl2 O10 104.9(7) . . ?
O12 Cl2 O11 108.6(3) . . ?
O10 Cl2 O11 111.5(8) . . ?
O12 Cl2 O9 108.7(10) . . ?
O10 Cl2 O9 108.5(2) . . ?
O11 Cl2 O9 114.2(7) . . ?
O14 Cl3 O15 104.4(10) . . ?
O14 Cl3 O16 108.9(10) . . ?
O15 Cl3 O16 112.4(10) . . ?
O14 Cl3 O13 111.6(6) . . ?
O15 Cl3 O13 108.4(8) . . ?
O16 Cl3 O13 111.0(7) . . ?
O3 Co N4 93.2(4) . . ?
O3 Co O2 172.71(11) . . ?
N4 Co O2 92.1(4) . . ?
O3 Co N3 86.9(4) . . ?
N4 Co N3 93.2(4) . . ?
O2 Co N3 87.8(4) . . ?
O3 Co N1 93.5(4) . . ?
N4 Co N1 90.08(15) . . ?
O2 Co N1 91.5(4) . . ?
N3 Co N1 176.7(4) . . ?
O3 Co N2 88.5(4) . . ?
N4 Co N2 177.5(4) . . ?
O2 Co N2 86.0(4) . . ?
N3 Co N2 85.14(13) . . ?
N1 Co N2 91.6(4) . . ?

loop_
_geom_bond_atom_site_label_1
_geom_bond_atom_site_label_2
_geom_bond_distance
_geom_bond_site_symmetry_2
_geom_bond_publ_flag
C1 C2 1.469(18) . ?
C1 N1 1.488(13) . ?
C2 C3 1.514(18) . ?
C3 N2 1.523(14) . ?
C4 N2 1.478(12) . ?
C4 C5 1.498(7) . ?
C5 N3 1.476(13) . ?
C6 N3 1.439(14) . ?
C6 C7 1.482(18) . ?
C7 C8 1.556(17) . ?
C8 N4 1.473(15) . ?
C9 O2 1.269(13) . ?
C9 O1 1.297(13) . ?
C9 C10 1.507(18) . ?
C10 C11 1.552(16) . ?
C11 N5 1.467(16) . ?
C12 O4 1.171(15) . ?
C12 O3 1.309(14) . ?
C12 C13 1.525(18) . ?
C13 C14 1.480(18) . ?
C14 N6 1.478(15) . ?
N1 Co 1.984(8) . ?
N2 Co 1.988(8) . ?
N3 Co 1.965(8) . ?
N4 Co 1.957(9) . ?
O2 Co 1.956(9) . ?
O3 Co 1.905(9) . ?
O5 Cl1 1.434(10) . ?
O7 Cl1 1.395(11) . ?
O8 Cl1 1.426(11) . ?
O9 Cl2 1.444(12) . ?
O10 Cl2 1.413(10) . ?
O11 Cl2 1.431(10) . ?
O12 Cl2 1.393(11) . ?
O13 Cl3 1.394(8) . ?
O14 Cl3 1.348(10) . ?
O15 Cl3 1.339(13) . ?
O16 Cl3 1.367(10) . ?
O024 Cl1 1.472(10) . ?
